data_7053203
loop_
_publ_author_name
'Li, Liangjun'
'Tang, Sifu'
'Lv, Xiaoxia'
'Jiang, Min'
'Wang, Chao'
'Zhao, Xuebo'

_publ_section_title
;
 An rht type metal--organic framework based on small cubicuboctahedron
 supermolecular building blocks and its gas adsorption properties
;
_journal_issue 11
_journal_name_full 'New Journal of Chemistry'
_journal_page_first 3662
_journal_paper_doi 10.1039/c3nj00700f
_journal_volume 37
_journal_year 2013
_chemical_formula_sum 'C5.5 H3 Co0.58 N0 O2.67'
_chemical_formula_weight 146.12
_chemical_name_systematic
;
?
;
_space_group_IT_number 225
_symmetry_cell_setting cubic
_symmetry_space_group_name_Hall '-F 4 2 3'
_symmetry_space_group_name_H-M 'F m -3 m'
_atom_sites_solution_hydrogens geom
_atom_sites_solution_primary direct
_atom_sites_solution_secondary difmap
_audit_creation_method SHELXL-97
_cell_angle_alpha 90.00
_cell_angle_beta 90.00
_cell_angle_gamma 90.00
_cell_formula_units_Z 192
_cell_length_a 38.757(2)
_cell_length_b 38.757(2)
_cell_length_c 38.757(2)
_cell_measurement_temperature 296(2)
_cell_volume 58217(5)
_computing_cell_refinement 'bruker smart'
_computing_data_collection 'bruker smart'
_computing_data_reduction 'bruker saint'
_computing_molecular_graphics 'bruker shelxtl'
_computing_publication_material 'bruker shelxtl'
_computing_structure_refinement 'SHELXL-97 (Sheldrick, 1997)'
_computing_structure_solution 'SHELXS-97 (Sheldrick, 1990)'
_diffrn_ambient_temperature 296(2)
_diffrn_measured_fraction_theta_full 0.999
_diffrn_measured_fraction_theta_max 0.999
_diffrn_radiation_monochromator graphite
_diffrn_radiation_source 'fine-focus sealed tube'
_diffrn_radiation_type MoK\a
_diffrn_radiation_wavelength 0.71073
_diffrn_reflns_av_R_equivalents 0.0766
_diffrn_reflns_av_sigmaI/netI 0.0389
_diffrn_reflns_limit_h_max 46
_diffrn_reflns_limit_h_min -29
_diffrn_reflns_limit_k_max 17
_diffrn_reflns_limit_k_min -42
_diffrn_reflns_limit_l_max 46
_diffrn_reflns_limit_l_min -40
_diffrn_reflns_number 33542
_diffrn_reflns_theta_full 25.37
_diffrn_reflns_theta_max 25.37
_diffrn_reflns_theta_min 1.05
_exptl_absorpt_coefficient_mu 0.822
_exptl_absorpt_correction_T_max 0.8529
_exptl_absorpt_correction_T_min 0.8529
_exptl_absorpt_correction_type multi-scan
_exptl_absorpt_process_details saddabs
_exptl_crystal_colour blue
_exptl_crystal_density_diffrn 0.800
_exptl_crystal_density_method 'not measured'
_exptl_crystal_description block
_exptl_crystal_F_000 14032
_exptl_crystal_size_max 0.20
_exptl_crystal_size_mid 0.20
_exptl_crystal_size_min 0.20
_platon_squeeze_details
;
;
_refine_diff_density_max 0.644
_refine_diff_density_min -0.573
_refine_diff_density_rms 0.076
_refine_ls_extinction_method none
_refine_ls_goodness_of_fit_ref 1.505
_refine_ls_hydrogen_treatment constr
_refine_ls_matrix_type full
_refine_ls_number_parameters 118
_refine_ls_number_reflns 2656
_refine_ls_number_restraints 6
_refine_ls_restrained_S_all 1.504
_refine_ls_R_factor_all 0.1425
_refine_ls_R_factor_gt 0.0869
_refine_ls_shift/su_max 0.000
_refine_ls_shift/su_mean 0.000
_refine_ls_structure_factor_coef Fsqd
_refine_ls_weighting_details 'calc w=1/[\s^2^(Fo^2^)+(0.1000P)^2^+0.0000P] where P=(Fo^2^+2Fc^2^)/3'
_refine_ls_weighting_scheme calc
_refine_ls_wR_factor_gt 0.2597
_refine_ls_wR_factor_ref 0.2756
_reflns_number_gt 1356
_reflns_number_total 2656
_reflns_threshold_expression >2sigma(I)
_cod_data_source_file c3nj00700f.txt
_cod_data_source_block 112009
_cod_depositor_comments
;
The following automatic conversions were performed:

'_exptl_absorpt_correction_type' value 'Multi-scan' changed to
'multi-scan' according to
/home/saulius/struct/CIF-dictionaries/cif_core.dic dictionary named
'cif_core.dic' version 2.4.2 from 2011-04-26.

Automatic conversion script
Id: cif_fix_values 1891 2012-01-12 08:04:46Z andrius 
;
_cod_original_cell_volume 58216(6)
_cod_original_sg_symbol_H-M Fm-3m
_cod_original_formula_sum 'C5.50 H3 Co0.58 N0 O2.67'
_cod_database_code 7053203

loop_
_symmetry_equiv_pos_as_xyz
'x, y, z'
'-x, -y, z'
'-x, y, -z'
'x, -y, -z'
'z, x, y'
'z, -x, -y'
'-z, -x, y'
'-z, x, -y'
'y, z, x'
'-y, z, -x'
'y, -z, -x'
'-y, -z, x'
'y, x, -z'
'-y, -x, -z'
'y, -x, z'
'-y, x, z'
'x, z, -y'
'-x, z, y'
'-x, -z, -y'
'x, -z, y'
'z, y, -x'
'z, -y, x'
'-z, y, x'
'-z, -y, -x'
'x, y+1/2, z+1/2'
'-x, -y+1/2, z+1/2'
'-x, y+1/2, -z+1/2'
'x, -y+1/2, -z+1/2'
'z, x+1/2, y+1/2'
'z, -x+1/2, -y+1/2'
'-z, -x+1/2, y+1/2'
'-z, x+1/2, -y+1/2'
'y, z+1/2, x+1/2'
'-y, z+1/2, -x+1/2'
'y, -z+1/2, -x+1/2'
'-y, -z+1/2, x+1/2'
'y, x+1/2, -z+1/2'
'-y, -x+1/2, -z+1/2'
'y, -x+1/2, z+1/2'
'-y, x+1/2, z+1/2'
'x, z+1/2, -y+1/2'
'-x, z+1/2, y+1/2'
'-x, -z+1/2, -y+1/2'
'x, -z+1/2, y+1/2'
'z, y+1/2, -x+1/2'
'z, -y+1/2, x+1/2'
'-z, y+1/2, x+1/2'
'-z, -y+1/2, -x+1/2'
'x+1/2, y, z+1/2'
'-x+1/2, -y, z+1/2'
'-x+1/2, y, -z+1/2'
'x+1/2, -y, -z+1/2'
'z+1/2, x, y+1/2'
'z+1/2, -x, -y+1/2'
'-z+1/2, -x, y+1/2'
'-z+1/2, x, -y+1/2'
'y+1/2, z, x+1/2'
'-y+1/2, z, -x+1/2'
'y+1/2, -z, -x+1/2'
'-y+1/2, -z, x+1/2'
'y+1/2, x, -z+1/2'
'-y+1/2, -x, -z+1/2'
'y+1/2, -x, z+1/2'
'-y+1/2, x, z+1/2'
'x+1/2, z, -y+1/2'
'-x+1/2, z, y+1/2'
'-x+1/2, -z, -y+1/2'
'x+1/2, -z, y+1/2'
'z+1/2, y, -x+1/2'
'z+1/2, -y, x+1/2'
'-z+1/2, y, x+1/2'
'-z+1/2, -y, -x+1/2'
'x+1/2, y+1/2, z'
'-x+1/2, -y+1/2, z'
'-x+1/2, y+1/2, -z'
'x+1/2, -y+1/2, -z'
'z+1/2, x+1/2, y'
'z+1/2, -x+1/2, -y'
'-z+1/2, -x+1/2, y'
'-z+1/2, x+1/2, -y'
'y+1/2, z+1/2, x'
'-y+1/2, z+1/2, -x'
'y+1/2, -z+1/2, -x'
'-y+1/2, -z+1/2, x'
'y+1/2, x+1/2, -z'
'-y+1/2, -x+1/2, -z'
'y+1/2, -x+1/2, z'
'-y+1/2, x+1/2, z'
'x+1/2, z+1/2, -y'
'-x+1/2, z+1/2, y'
'-x+1/2, -z+1/2, -y'
'x+1/2, -z+1/2, y'
'z+1/2, y+1/2, -x'
'z+1/2, -y+1/2, x'
'-z+1/2, y+1/2, x'
'-z+1/2, -y+1/2, -x'
'-x, -y, -z'
'x, y, -z'
'x, -y, z'
'-x, y, z'
'-z, -x, -y'
'-z, x, y'
'z, x, -y'
'z, -x, y'
'-y, -z, -x'
'y, -z, x'
'-y, z, x'
'y, z, -x'
'-y, -x, z'
'y, x, z'
'-y, x, -z'
'y, -x, -z'
'-x, -z, y'
'x, -z, -y'
'x, z, y'
'-x, z, -y'
'-z, -y, x'
'-z, y, -x'
'z, -y, -x'
'z, y, x'
'-x, -y+1/2, -z+1/2'
'x, y+1/2, -z+1/2'
'x, -y+1/2, z+1/2'
'-x, y+1/2, z+1/2'
'-z, -x+1/2, -y+1/2'
'-z, x+1/2, y+1/2'
'z, x+1/2, -y+1/2'
'z, -x+1/2, y+1/2'
'-y, -z+1/2, -x+1/2'
'y, -z+1/2, x+1/2'
'-y, z+1/2, x+1/2'
'y, z+1/2, -x+1/2'
'-y, -x+1/2, z+1/2'
'y, x+1/2, z+1/2'
'-y, x+1/2, -z+1/2'
'y, -x+1/2, -z+1/2'
'-x, -z+1/2, y+1/2'
'x, -z+1/2, -y+1/2'
'x, z+1/2, y+1/2'
'-x, z+1/2, -y+1/2'
'-z, -y+1/2, x+1/2'
'-z, y+1/2, -x+1/2'
'z, -y+1/2, -x+1/2'
'z, y+1/2, x+1/2'
'-x+1/2, -y, -z+1/2'
'x+1/2, y, -z+1/2'
'x+1/2, -y, z+1/2'
'-x+1/2, y, z+1/2'
'-z+1/2, -x, -y+1/2'
'-z+1/2, x, y+1/2'
'z+1/2, x, -y+1/2'
'z+1/2, -x, y+1/2'
'-y+1/2, -z, -x+1/2'
'y+1/2, -z, x+1/2'
'-y+1/2, z, x+1/2'
'y+1/2, z, -x+1/2'
'-y+1/2, -x, z+1/2'
'y+1/2, x, z+1/2'
'-y+1/2, x, -z+1/2'
'y+1/2, -x, -z+1/2'
'-x+1/2, -z, y+1/2'
'x+1/2, -z, -y+1/2'
'x+1/2, z, y+1/2'
'-x+1/2, z, -y+1/2'
'-z+1/2, -y, x+1/2'
'-z+1/2, y, -x+1/2'
'z+1/2, -y, -x+1/2'
'z+1/2, y, x+1/2'
'-x+1/2, -y+1/2, -z'
'x+1/2, y+1/2, -z'
'x+1/2, -y+1/2, z'
'-x+1/2, y+1/2, z'
'-z+1/2, -x+1/2, -y'
'-z+1/2, x+1/2, y'
'z+1/2, x+1/2, -y'
'z+1/2, -x+1/2, y'
'-y+1/2, -z+1/2, -x'
'y+1/2, -z+1/2, x'
'-y+1/2, z+1/2, x'
'y+1/2, z+1/2, -x'
'-y+1/2, -x+1/2, z'
'y+1/2, x+1/2, z'
'-y+1/2, x+1/2, -z'
'y+1/2, -x+1/2, -z'
'-x+1/2, -z+1/2, y'
'x+1/2, -z+1/2, -y'
'x+1/2, z+1/2, y'
'-x+1/2, z+1/2, -y'
'-z+1/2, -y+1/2, x'
'-z+1/2, y+1/2, -x'
'z+1/2, -y+1/2, -x'
'z+1/2, y+1/2, x'

loop_
_atom_site_label
_atom_site_type_symbol
_atom_site_fract_x
_atom_site_fract_y
_atom_site_fract_z
_atom_site_U_iso_or_equiv
_atom_site_adp_type
_atom_site_occupancy
_atom_site_symmetry_multiplicity
_atom_site_calc_flag
_atom_site_refinement_flags
_atom_site_disorder_assembly
_atom_site_disorder_group
Co1 Co 1.0000 0.19781(5) 0.0000 0.0714(7) Uani 1 8 d S . .
Co2 Co 1.0000 0.27284(5) 0.0000 0.0779(8) Uani 1 8 d S . .
Co3 Co 0.87406(3) 0.37406(3) 0.12594(3) 0.0901(8) Uani 1 6 d S . .
Co4 Co 0.82049(3) 0.32049(3) 0.17951(3) 0.1092(9) Uani 1 6 d S . .
O1 O 0.96365(14) 0.2631(2) 0.03635(14) 0.1241(15) Uani 1 2 d S . .
O2 O 0.96392(14) 0.2055(2) 0.03608(14) 0.1241(15) Uani 1 2 d S . .
O3 O 0.84999(14) 0.29515(18) 0.15001(14) 0.1241(15) Uani 1 2 d S A .
O4 O 0.88464(17) 0.32516(19) 0.11536(17) 0.122(3) Uani 1 2 d S A .
O5 O 1.0000 0.1461(3) 0.0000 0.120(4) Uani 1 8 d S . .
O6 O 1.0000 0.3247(3) 0.0000 0.167(6) Uani 1 8 d SU . .
O8 O 0.8774(13) 0.4288(6) 0.1226(13) 0.11(2) Uani 0.25(3) 2 d SP A 1
O8' O 0.8991(17) 0.413(3) 0.1009(17) 0.17(6) Uani 0.25(3) 2 d SP A 2
C1 C 0.9533(2) 0.2338(3) 0.0467(2) 0.100(3) Uani 1 2 d S . .
C2 C 0.92588(14) 0.2353(2) 0.07412(14) 0.074(2) Uani 1 2 d S . .
C3 C 0.91375(17) 0.2037(2) 0.08625(17) 0.085(3) Uani 1 2 d S . .
H3 H 0.9226 0.1832 0.0774 0.102 Uiso 1 2 calc SR . .
C4 C 0.88744(17) 0.2026(3) 0.11256(17) 0.087(3) Uani 1 2 d S . .
C5 C 0.87545(16) 0.2338(3) 0.12455(16) 0.090(3) Uani 1 2 d S . .
H5 H 0.8585 0.2341 0.1415 0.108 Uiso 1 2 calc SR . .
C6 C 0.8878(2) 0.2644(2) 0.1122(2) 0.093(3) Uani 1 2 d S A .
C7 C 0.91306(17) 0.2657(2) 0.08694(17) 0.085(2) Uani 1 2 d S . .
H7A H 0.9212 0.2868 0.0788 0.102 Uiso 1 2 calc SR . .
C8 C 0.8731(2) 0.2990(4) 0.1269(2) 0.107(4) Uani 1 2 d S . .
C9 C 0.87315(15) 0.1696(2) 0.12685(15) 0.084(2) Uani 1 2 d S . .
C10 C 0.84529(17) 0.15471(17) 0.1115(2) 0.092(3) Uani 1 2 d S . .
C11 C 0.8282(2) 0.1718(2) 0.0796(3) 0.115(3) Uani 1 2 d S . .
H11A H 0.8095 0.1576 0.0717 0.173 Uiso 0.50 1 calc PR . .
H11B H 0.8450 0.1741 0.0615 0.173 Uiso 0.50 1 calc PR . .
H11C H 0.8196 0.1942 0.0858 0.173 Uiso 0.50 1 calc PR . .
O7 O 0.7917(2) 0.2917(2) 0.2083(2) 0.256(10) Uani 1 6 d S . .

loop_
_atom_site_aniso_label
_atom_site_aniso_U_11
_atom_site_aniso_U_22
_atom_site_aniso_U_33
_atom_site_aniso_U_23
_atom_site_aniso_U_13
_atom_site_aniso_U_12
Co1 0.0817(10) 0.0510(12) 0.0817(10) 0.000 0.000 0.000
Co2 0.0917(11) 0.0503(13) 0.0917(11) 0.000 0.000 0.000
Co3 0.0901(8) 0.0901(8) 0.0901(8) 0.0001(7) 0.0001(7) -0.0001(7)
Co4 0.1092(9) 0.1092(9) 0.1092(9) 0.0146(7) 0.0146(7) -0.0146(7)
O1 0.125(2) 0.122(3) 0.125(2) -0.0077(19) 0.007(3) 0.0077(19)
O2 0.125(2) 0.122(3) 0.125(2) -0.0077(19) 0.007(3) 0.0077(19)
O3 0.125(2) 0.122(3) 0.125(2) -0.0077(19) 0.007(3) 0.0077(19)
O4 0.138(4) 0.092(5) 0.138(4) -0.018(3) -0.017(5) 0.018(3)
O5 0.147(7) 0.067(7) 0.147(7) 0.000 0.000 0.000
O6 0.215(11) 0.070(9) 0.215(11) 0.000 0.000 0.000
O8 0.13(3) 0.068(16) 0.13(3) 0.012(15) -0.09(3) -0.012(15)
O8' 0.14(3) 0.23(14) 0.14(3) 0.03(5) 0.03(4) -0.03(5)
C1 0.100(5) 0.099(7) 0.100(5) 0.022(5) -0.042(6) -0.022(5)
C2 0.075(3) 0.072(6) 0.075(3) 0.003(3) 0.011(4) -0.003(3)
C3 0.086(4) 0.084(6) 0.086(4) -0.013(4) -0.012(5) 0.013(4)
C4 0.077(4) 0.106(7) 0.077(4) -0.022(4) -0.004(5) 0.022(4)
C5 0.083(4) 0.104(7) 0.083(4) -0.009(4) 0.016(5) 0.009(4)
C6 0.105(5) 0.067(6) 0.105(5) -0.017(4) -0.016(6) 0.017(4)
C7 0.088(4) 0.079(6) 0.088(4) -0.003(4) 0.002(5) 0.003(4)
C8 0.081(5) 0.160(12) 0.081(5) 0.011(6) -0.012(5) -0.011(6)
C9 0.081(4) 0.090(7) 0.081(4) 0.000(3) 0.013(5) 0.000(3)
C10 0.095(4) 0.095(4) 0.087(7) -0.002(4) 0.002(4) -0.004(6)
C11 0.117(5) 0.117(5) 0.112(8) 0.015(5) -0.015(5) -0.033(6)
O7 0.256(10) 0.256(10) 0.256(10) 0.079(8) 0.079(8) -0.079(8)

loop_
_atom_type_symbol
_atom_type_description
_atom_type_scat_dispersion_real
_atom_type_scat_dispersion_imag
_atom_type_scat_source
C C 0.0033 0.0016 'International Tables Vol C Tables 4.2.6.8 and 6.1.1.4'
H H 0.0000 0.0000 'International Tables Vol C Tables 4.2.6.8 and 6.1.1.4'
N N 0.0061 0.0033 'International Tables Vol C Tables 4.2.6.8 and 6.1.1.4'
O O 0.0106 0.0060 'International Tables Vol C Tables 4.2.6.8 and 6.1.1.4'
Co Co 0.3494 0.9721 'International Tables Vol C Tables 4.2.6.8 and 6.1.1.4'

loop_
_geom_angle_atom_site_label_1
_geom_angle_atom_site_label_2
_geom_angle_atom_site_label_3
_geom_angle
_geom_angle_site_symmetry_1
_geom_angle_site_symmetry_3
O2 Co1 O2 162.8(5) 100_755 98
O2 Co1 O2 88.72(7) 100_755 .
O2 Co1 O2 88.72(7) 98 .
O2 Co1 O2 88.72(7) 100_755 3_755
O2 Co1 O2 88.72(7) 98 3_755
O2 Co1 O2 162.8(5) . 3_755
O2 Co1 O5 98.6(2) 100_755 .
O2 Co1 O5 98.6(2) 98 .
O2 Co1 O5 98.6(2) . .
O2 Co1 O5 98.6(2) 3_755 .
O2 Co1 Co2 81.4(2) 100_755 .
O2 Co1 Co2 81.4(2) 98 .
O2 Co1 Co2 81.4(2) . .
O2 Co1 Co2 81.4(2) 3_755 .
O5 Co1 Co2 180.0 . .
O6 Co2 O1 100.8(2) . 98
O6 Co2 O1 100.8(2) . .
O1 Co2 O1 88.01(8) 98 .
O6 Co2 O1 100.8(2) . 100_755
O1 Co2 O1 158.5(5) 98 100_755
O1 Co2 O1 88.01(8) . 100_755
O6 Co2 O1 100.8(2) . 3_755
O1 Co2 O1 88.01(8) 98 3_755
O1 Co2 O1 158.5(5) . 3_755
O1 Co2 O1 88.01(8) 100_755 3_755
O6 Co2 Co1 180.0 . .
O1 Co2 Co1 79.2(2) 98 .
O1 Co2 Co1 79.2(2) . .
O1 Co2 Co1 79.2(2) 100_755 .
O1 Co2 Co1 79.2(2) 3_755 .
O4 Co3 O4 110.7(3) . 32_645
O4 Co3 O4 110.7(3) . 83_556
O4 Co3 O4 110.7(3) 32_645 83_556
O4 Co3 O8' 121(4) . .
O4 Co3 O8' 102(2) 32_645 .
O4 Co3 O8' 102(2) 83_556 .
O4 Co3 O8' 102(2) . 83_556
O4 Co3 O8' 102(2) 32_645 83_556
O4 Co3 O8' 121(4) 83_556 83_556
O8' Co3 O8' 22(7) . 83_556
O4 Co3 O8' 102(2) . 32_645
O4 Co3 O8' 121(4) 32_645 32_645
O4 Co3 O8' 102(2) 83_556 32_645
O8' Co3 O8' 22(7) . 32_645
O8' Co3 O8' 22(7) 83_556 32_645
O4 Co3 O8 80.8(11) . 83_556
O4 Co3 O8 80.8(11) 32_645 83_556
O4 Co3 O8 158.0(19) 83_556 83_556
O8' Co3 O8 57(4) . 83_556
O8' Co3 O8 37(3) 83_556 83_556
O8' Co3 O8 57(4) 32_645 83_556
O4 Co3 O8 158.0(19) . .
O4 Co3 O8 80.8(11) 32_645 .
O4 Co3 O8 80.8(11) 83_556 .
O8' Co3 O8 37(3) . .
O8' Co3 O8 57(4) 83_556 .
O8' Co3 O8 57(4) 32_645 .
O8 Co3 O8 83(3) 83_556 .
O4 Co3 O8 80.8(11) . 32_645
O4 Co3 O8 158.0(19) 32_645 32_645
O4 Co3 O8 80.8(11) 83_556 32_645
O8' Co3 O8 57(4) . 32_645
O8' Co3 O8 57(4) 83_556 32_645
O8' Co3 O8 37(3) 32_645 32_645
O8 Co3 O8 83(3) 83_556 32_645
O8 Co3 O8 83(3) . 32_645
O3 Co4 O3 105.2(3) . 32_645
O3 Co4 O3 105.2(3) . 83_556
O3 Co4 O3 105.2(3) 32_645 83_556
O3 Co4 O7 113.5(2) . .
O3 Co4 O7 113.5(2) 32_645 .
O3 Co4 O7 113.5(2) 83_556 .
C1 O1 Co2 127.2(8) . .
C1 O2 Co1 126.5(8) . .
C8 O3 Co4 142.0(8) . .
C8 O4 Co3 131.0(9) . .
O8' O8' O8' 60.00(8) 32_645 83_556
O8' O8' Co3 79(3) 32_645 .
O8' O8' Co3 79(3) 83_556 .
O2 C1 O1 125.7(12) . .
O2 C1 C2 120.1(9) . .
O1 C1 C2 114.3(10) . .
C7 C2 C3 120.7(8) . .
C7 C2 C1 123.0(8) . .
C3 C2 C1 116.2(8) . .
C2 C3 C4 120.1(8) . .
C5 C4 C3 116.8(9) . .
C5 C4 C9 120.1(8) . .
C3 C4 C9 123.1(8) . .
C6 C5 C4 121.7(9) . .
C5 C6 C7 121.9(8) . .
C5 C6 C8 119.2(10) . .
C7 C6 C8 118.9(9) . .
C2 C7 C6 118.7(8) . .
O4 C8 O3 128.7(13) . .
O4 C8 C6 117.0(10) . .
O3 C8 C6 114.3(11) . .
C10 C9 C10 120.9(10) . 7_665
C10 C9 C4 119.5(5) . .
C10 C9 C4 119.5(5) 7_665 .
C9 C10 C9 118.8(10) 10_656 .
C9 C10 C11 120.4(5) 10_656 .
C9 C10 C11 120.4(5) . .

loop_
_geom_bond_atom_site_label_1
_geom_bond_atom_site_label_2
_geom_bond_distance
_geom_bond_site_symmetry_2
Co1 O2 2.000(8) 100_755
Co1 O2 2.000(8) 98
Co1 O2 2.000(8) .
Co1 O2 2.000(8) 3_755
Co1 O5 2.003(11) .
Co1 Co2 2.908(3) .
Co2 O6 2.011(13) .
Co2 O1 2.028(8) 98
Co2 O1 2.028(8) .
Co2 O1 2.028(8) 100_755
Co2 O1 2.028(8) 3_755
Co3 O4 1.982(7) .
Co3 O4 1.982(7) 32_645
Co3 O4 1.982(7) 83_556
Co3 O8' 2.04(4) .
Co3 O8' 2.04(4) 83_556
Co3 O8' 2.04(4) 32_645
Co3 O8 2.13(2) 83_556
Co3 O8 2.13(2) .
Co3 O8 2.13(2) 32_645
Co4 O3 1.892(7) .
Co4 O3 1.892(7) 32_645
Co4 O3 1.892(7) 83_556
Co4 O7 1.932(16) .
O1 C1 1.267(10) .
O2 C1 1.240(11) .
O3 C8 1.276(11) .
O4 C8 1.194(12) .
O8' O8' 0.8(2) 32_645
O8' O8' 0.8(2) 83_556
C1 C2 1.507(13) .
C2 C7 1.371(10) .
C2 C3 1.395(11) .
C3 C4 1.443(12) .
C4 C5 1.378(11) .
C4 C9 1.501(12) .
C5 C6 1.365(12) .
C6 C7 1.383(12) .
C6 C8 1.566(14) .
C9 C10 1.360(6) .
C9 C10 1.360(6) 7_665
C10 C9 1.360(6) 10_656
C10 C11 1.552(12) .

loop_
_platon_squeeze_void_nr
_platon_squeeze_void_average_x
_platon_squeeze_void_average_y
_platon_squeeze_void_average_z
_platon_squeeze_void_volume
_platon_squeeze_void_count_electrons
_platon_squeeze_void_content
1 0.000 0.000 0.000 13 3 ' '
2 -0.033 -0.022 0.188 6122 2303 ' '
3 0.500 0.500 0.500 12 3 ' '
